data_7231831
loop_
_publ_author_name
'S\'ov\'ari, D\'enes'
'Kormos, Attila'
'Demeter, Orsolya'
'Dancs\'o, Andr\'as'
'Keser\>u, Gy\"orgy Mikl\'os'
'Milen, M\'aty\'as'
'\'Abr\'anyi-Balogh, P\'eter'

_publ_section_title
;
 Synthesis and fluorescent properties of boroisoquinolines, a new family
 of fluorophores
;
_journal_issue 67
_journal_name_full 'RSC Advances'
_journal_page_first 38598
_journal_paper_doi 10.1039/C8RA08241C
_journal_volume 8
_journal_year 2018
_chemical_formula_moiety 'C18 H14 B F2 N O2 '
_chemical_formula_sum 'C18 H14 B F2 N O2'
_chemical_formula_weight 325.12
_space_group_IT_number 14
_symmetry_cell_setting monoclinic
_symmetry_Int_Tables_number 14
_symmetry_space_group_name_Hall '-P 2yn'
_symmetry_space_group_name_H-M 'P 1 21/n 1'
_audit_update_record
;
2018-07-09 deposited with the CCDC.
2018-11-09 downloaded from the CCDC.
;
_cell_angle_alpha 90.0000
_cell_angle_beta 99.364(2)
_cell_angle_gamma 90.0000
_cell_formula_units_Z 4
_cell_length_a 7.7350(3)
_cell_length_b 17.5816(7)
_cell_length_c 11.0299(4)
_cell_measurement_reflns_used 3475
_cell_measurement_temperature 174.1
_cell_measurement_theta_max 71.4
_cell_measurement_theta_min 6.5
_cell_volume 1480.01(10)
_computing_cell_refinement PROCESS-AUTO
_computing_data_collection PROCESS-AUTO
_computing_data_reduction CrystalStructure
_computing_publication_material 'CrystalStructure 3.7.0'
_computing_structure_refinement CRYSTALS
_computing_structure_solution SIR92
_diffrn_detector_area_resol_mean 10.00
_diffrn_measured_fraction_theta_full 0.983
_diffrn_measured_fraction_theta_max 0.983
_diffrn_measurement_device_type 'Rigaku RAXIS-RAPID'
_diffrn_measurement_method \w
_diffrn_radiation_type 'Cu K\a'
_diffrn_radiation_wavelength 1.54187
_diffrn_reflns_av_R_equivalents 0.039
_diffrn_reflns_limit_h_max 9
_diffrn_reflns_limit_h_min -9
_diffrn_reflns_limit_k_max 19
_diffrn_reflns_limit_k_min -21
_diffrn_reflns_limit_l_max 13
_diffrn_reflns_limit_l_min -13
_diffrn_reflns_number 17052
_diffrn_reflns_theta_full 71.62
_diffrn_reflns_theta_max 71.62
_exptl_absorpt_coefficient_mu 0.933
_exptl_absorpt_correction_T_max 0.851
_exptl_absorpt_correction_T_min 0.710
_exptl_absorpt_correction_type multi-scan
_exptl_absorpt_process_details
;
    Higashi, T. (1995). Program for Absorption Correction.
    Rigaku Corporation, Tokyo, Japan.
;
_exptl_crystal_colour Yellow
_exptl_crystal_density_diffrn 1.459
_exptl_crystal_density_method 'not measured'
_exptl_crystal_description Prism
_exptl_crystal_F_000 672.00
_exptl_crystal_size_max 0.43
_exptl_crystal_size_mid 0.17
_exptl_crystal_size_min 0.17
_refine_diff_density_max 4.22
_refine_diff_density_min -4.25
_refine_ls_extinction_method none
_refine_ls_goodness_of_fit_ref 6.953
_refine_ls_hydrogen_treatment refall
_refine_ls_number_parameters 231
_refine_ls_number_reflns 8564
_refine_ls_R_factor_gt 0.0507
_refine_ls_shift/su_max 0.0000
_refine_ls_structure_factor_coef F
_refine_ls_weighting_details 'w = 1.0'
_refine_ls_weighting_scheme unit
_refine_ls_wR_factor_ref 0.0665
_reflns_number_gt 8513
_reflns_number_total 2855
_reflns_threshold_expression F^2^>2.0\s(F^2^)
_cod_data_source_file c8ra08241c2.cif
_cod_data_source_block '_119849_4'
_cod_original_formula_sum 'C18 H14 B F2 N O2 '
_cod_database_code 7231831

loop_
_symmetry_equiv_pos_site_id
_symmetry_equiv_pos_as_xyz
1 +X,+Y,+Z
2 1/2-X,1/2+Y,1/2-Z
3 -X,-Y,-Z
4 1/2+X,1/2-Y,1/2+Z

loop_
_atom_site_label
_atom_site_type_symbol
_atom_site_fract_x
_atom_site_fract_y
_atom_site_fract_z
_atom_site_U_iso_or_equiv
_atom_site_adp_type
_atom_site_occupancy
_atom_site_symmetry_multiplicity
_atom_site_calc_flag
_atom_site_refinement_flags
F(1) F 0.6608(2) 0.16116(10) 0.21984(14) 0.0508(6) Uani 1.00 1 d .
F(2) F 0.4411(2) 0.14577(9) 0.33530(16) 0.0515(6) Uani 1.00 1 d .
O(3) O 1.1721(2) 0.05102(12) 0.95600(19) 0.0419(7) Uani 1.00 1 d .
O(4) O 0.5635(2) 0.04003(12) 0.25162(18) 0.0390(7) Uani 1.00 1 d .
N(5) N 0.7349(2) 0.11079(14) 0.4247(2) 0.0274(8) Uani 1.00 1 d .
C(6) C 1.0799(4) 0.0550(2) 0.8413(2) 0.0303(11) Uani 1.00 1 d .
C(7) C 0.9496(3) 0.11627(18) 0.6533(2) 0.0285(11) Uani 1.00 1 d .
C(8) C 0.8719(3) 0.04645(18) 0.6084(2) 0.0273(10) Uani 1.00 1 d .
C(9) C 0.5029(3) -0.09189(19) 0.2596(2) 0.0300(11) Uani 1.00 1 d .
C(10) C 0.6755(3) -0.02127(17) 0.4366(2) 0.0287(10) Uani 1.00 1 d .
C(11) C 1.0526(3) 0.11939(18) 0.7710(2) 0.0330(11) Uani 1.00 1 d .
C(12) C 0.9063(3) -0.01947(17) 0.6830(2) 0.0320(10) Uani 1.00 1 d .
C(13) C 0.9214(4) 0.18162(18) 0.5767(2) 0.0387(11) Uani 1.00 1 d .
C(14) C 1.0084(3) -0.01454(18) 0.7948(2) 0.0359(11) Uani 1.00 1 d .
C(15) C 0.7616(3) 0.04560(19) 0.4908(2) 0.0266(10) Uani 1.00 1 d .
C(16) C 0.8182(4) 0.17688(18) 0.4673(2) 0.0375(11) Uani 1.00 1 d .
C(17) C 0.3401(4) -0.2188(2) 0.1417(3) 0.0483(13) Uani 1.00 1 d .
C(18) C 0.5855(3) -0.02258(19) 0.3205(2) 0.0299(10) Uani 1.00 1 d .
C(19) C 0.3195(4) -0.1487(2) 0.0866(2) 0.0481(13) Uani 1.00 1 d .
C(20) C 0.4003(4) -0.08587(19) 0.1447(2) 0.0385(11) Uani 1.00 1 d .
C(21) C 1.2375(4) 0.12064(17) 1.0120(2) 0.0503(12) Uani 1.00 1 d .
C(22) C 0.4424(4) -0.22636(19) 0.2551(3) 0.0526(13) Uani 1.00 1 d .
C(23) C 0.5238(4) -0.1636(2) 0.3138(2) 0.0462(12) Uani 1.00 1 d .
B(24) B 0.5964(5) 0.1165(2) 0.3022(3) 0.0393(14) Uani 1.00 1 d .
H(1) H 0.6829 -0.0667 0.4837 0.034 Uiso 1.00 1 c R
H(2) H 1.1015 0.1663 0.8026 0.039 Uiso 1.00 1 c R
H(3) H 0.8567 -0.0667 0.6531 0.037 Uiso 1.00 1 c R
H(4) H 0.9752 0.2286 0.6035 0.045 Uiso 1.00 1 c R
H(5) H 1.0331 -0.0597 0.8417 0.042 Uiso 1.00 1 c R
H(6) H 0.8001 0.2212 0.4176 0.044 Uiso 1.00 1 c R
H(7) H 0.2818 -0.2617 0.1019 0.058 Uiso 1.00 1 c R
H(8) H 0.2525 -0.1437 0.0069 0.056 Uiso 1.00 1 c R
H(9) H 0.3839 -0.0372 0.1074 0.045 Uiso 1.00 1 c R
H(10) H 0.4579 -0.2752 0.2923 0.062 Uiso 1.00 1 c R
H(11) H 0.5949 -0.1691 0.3921 0.054 Uiso 1.00 1 c R
H(12) H 1.3510 0.1288 0.9922 0.058 Uiso 1.00 1 c R
H(13) H 1.2441 0.1198 1.0988 0.058 Uiso 1.00 1 c R
H(14) H 1.1616 0.1605 0.9784 0.058 Uiso 1.00 1 c R

loop_
_atom_site_aniso_label
_atom_site_aniso_U_11
_atom_site_aniso_U_22
_atom_site_aniso_U_33
_atom_site_aniso_U_12
_atom_site_aniso_U_13
_atom_site_aniso_U_23
F(1) 0.0676(14) 0.0491(13) 0.0330(11) -0.0138(11) 0.0004(10) 0.0134(10)
F(2) 0.0388(12) 0.0526(13) 0.0587(13) 0.0188(10) -0.0055(10) -0.0077(10)
O(3) 0.0505(16) 0.0417(16) 0.0280(13) -0.0041(12) -0.0101(12) 0.0013(12)
O(4) 0.0508(15) 0.0296(14) 0.0310(13) -0.0004(12) -0.0104(11) 0.0019(12)
N(5) 0.0326(18) 0.0226(18) 0.0253(16) -0.0011(14) -0.0001(13) 0.0018(14)
C(6) 0.028(2) 0.036(2) 0.026(2) 0.0001(18) 0.0030(18) 0.0003(18)
C(7) 0.028(2) 0.030(2) 0.026(2) 0.0010(16) 0.0000(17) -0.0001(17)
C(8) 0.027(2) 0.028(2) 0.0251(19) 0.0042(17) -0.0001(16) -0.0015(17)
C(9) 0.028(2) 0.032(2) 0.029(2) -0.0010(17) 0.0032(17) -0.0097(18)
C(10) 0.041(2) 0.017(2) 0.0260(18) -0.0000(16) -0.0007(16) 0.0046(16)
C(11) 0.038(2) 0.029(2) 0.031(2) -0.0013(18) 0.0021(17) -0.0089(18)
C(12) 0.039(2) 0.022(2) 0.032(2) -0.0006(16) -0.0026(18) 0.0002(16)
C(13) 0.051(2) 0.024(2) 0.038(2) -0.0059(18) -0.0011(19) 0.0010(18)
C(14) 0.039(2) 0.034(2) 0.033(2) -0.0005(18) 0.0011(18) 0.0081(18)
C(15) 0.030(2) 0.023(2) 0.027(2) 0.0014(17) 0.0076(17) 0.0003(17)
C(16) 0.045(2) 0.024(2) 0.042(2) 0.0015(18) 0.0021(19) 0.0067(18)
C(17) 0.048(2) 0.045(2) 0.053(2) -0.016(2) 0.012(2) -0.023(2)
C(18) 0.028(2) 0.031(2) 0.030(2) 0.0031(17) 0.0052(17) -0.0030(18)
C(19) 0.049(2) 0.055(2) 0.034(2) -0.001(2) -0.0110(19) -0.012(2)
C(20) 0.043(2) 0.032(2) 0.037(2) 0.0015(18) -0.0026(19) -0.0028(18)
C(21) 0.060(2) 0.052(2) 0.032(2) -0.002(2) -0.0146(19) -0.0049(19)
C(22) 0.078(3) 0.024(2) 0.054(2) -0.010(2) 0.004(2) -0.004(2)
C(23) 0.059(2) 0.034(2) 0.041(2) 0.001(2) -0.0031(19) 0.004(2)
B(24) 0.039(2) 0.039(3) 0.031(2) 0.000(2) -0.018(2) -0.008(2)

loop_
_atom_type_symbol
_atom_type_description
_atom_type_scat_dispersion_real
_atom_type_scat_dispersion_imag
_atom_type_scat_source
C C 0.018 0.009
;
International Tables for Crystallography
(1992, Vol. C, Tables 4.2.6.8 and 6.1.1.4)
;
H H 0.000 0.000
;
International Tables for Crystallography
(1992, Vol. C, Table 6.1.1.4)
;
B B 0.009 0.004
;
International Tables for Crystallography
(1992, Vol. C, Tables 4.2.6.8 and 6.1.1.4)
;
F F 0.073 0.053
;
International Tables for Crystallography
(1992, Vol. C, Tables 4.2.6.8 and 6.1.1.4)
;
N N 0.031 0.018
;
International Tables for Crystallography
(1992, Vol. C, Tables 4.2.6.8 and 6.1.1.4)
;
O O 0.049 0.032
;
International Tables for Crystallography
(1992, Vol. C, Tables 4.2.6.8 and 6.1.1.4)
;
